data_7060512
loop_
_publ_author_name
'Moshkina, Tatyana N.'
'Nosova, Emiliya V.'
'Lipunova, Galina N.'
'Zhilina, Ekaterina F.'
'Slepukhin, Pavel A.'
'Nikonov, Igor L.'
'Charushin, Valery N.'

_publ_section_title
;
 The Rh(iii)-catalysed C--H/N--H annulation of 2-thienyl- and
 2-phenyl-quinazolin-4(3H)-ones with diphenylacetylene
;
_journal_issue 19
_journal_name_full 'New Journal of Chemistry'
_journal_page_first 8456
_journal_page_last 8466
_journal_paper_doi 10.1039/D1NJ00935D
_journal_volume 45
_journal_year 2021
_chemical_formula_moiety 'C45 H28 F6 N2 O2'
_chemical_formula_sum 'C45 H28 F6 N2 O2'
_chemical_formula_weight 742.69
_space_group_IT_number 2
_space_group_name_Hall '-P 1'
_space_group_name_H-M_alt 'P -1'
_symmetry_cell_setting triclinic
_symmetry_space_group_name_H-M 'P -1'
_atom_sites_solution_hydrogens geom
_atom_sites_solution_primary direct
_atom_sites_solution_secondary difmap
_audit_creation_method SHELXL-97
_audit_update_record
;
2021-03-23 deposited with the CCDC.	2021-04-05 downloaded from the CCDC.
;
_cell_angle_alpha 66.069(12)
_cell_angle_beta 86.317(10)
_cell_angle_gamma 85.015(10)
_cell_formula_units_Z 2
_cell_length_a 10.8731(13)
_cell_length_b 12.7566(16)
_cell_length_c 14.5064(19)
_cell_measurement_reflns_used 1295
_cell_measurement_temperature 295(2)
_cell_measurement_theta_max 22.8820
_cell_measurement_theta_min 3.5650
_cell_volume 1831.2(4)
_computing_cell_refinement 'CrysAlisPro 1.171.39.38a (Rigaku OD, 2017)'
_computing_data_collection 'CrysAlisPro 1.171.39.38a (Rigaku OD, 2017)'
_computing_data_reduction 'CrysAlisPro 1.171.39.38a (Rigaku OD, 2017)'
_computing_structure_refinement 'SHELXL-97 (Sheldrick, 1997)'
_computing_structure_solution 'SHELXS-97 (Sheldrick, 1990)'
_diffrn_ambient_temperature 295(2)
_diffrn_measured_fraction_theta_full 0.971
_diffrn_measured_fraction_theta_max 0.971
_diffrn_measurement_device_type 'Xcalibur 3'
_diffrn_measurement_method 'omega scans'
_diffrn_radiation_monochromator graphite
_diffrn_radiation_source 'fine-focus sealed tube'
_diffrn_radiation_type MoK\a
_diffrn_radiation_wavelength 0.71073
_diffrn_reflns_av_R_equivalents 0.0732
_diffrn_reflns_av_sigmaI/netI 0.1393
_diffrn_reflns_limit_h_max 13
_diffrn_reflns_limit_h_min -13
_diffrn_reflns_limit_k_max 15
_diffrn_reflns_limit_k_min -15
_diffrn_reflns_limit_l_max 18
_diffrn_reflns_limit_l_min -15
_diffrn_reflns_number 12914
_diffrn_reflns_theta_full 26.37
_diffrn_reflns_theta_max 26.37
_diffrn_reflns_theta_min 3.50
_exptl_absorpt_coefficient_mu 0.104
_exptl_absorpt_correction_T_max 1.00000
_exptl_absorpt_correction_T_min 0.73521
_exptl_absorpt_correction_type multi-scan
_exptl_absorpt_process_details
;
CrysAlisPro 1.171.39.38a (Rigaku Oxford Diffraction, 2017)
Empirical absorption correction using spherical harmonics,
 implemented in SCALE3 ABSPACK scaling algorithm.
;
_exptl_crystal_colour yellow
_exptl_crystal_density_diffrn 1.347
_exptl_crystal_density_method 'not measured'
_exptl_crystal_description prism
_exptl_crystal_F_000 764
_exptl_crystal_size_max 0.44
_exptl_crystal_size_mid 0.36
_exptl_crystal_size_min 0.27
_refine_diff_density_max 0.200
_refine_diff_density_min -0.268
_refine_diff_density_rms 0.053
_refine_ls_extinction_method none
_refine_ls_goodness_of_fit_ref 1.001
_refine_ls_hydrogen_treatment mixed
_refine_ls_matrix_type full
_refine_ls_number_parameters 508
_refine_ls_number_reflns 7267
_refine_ls_number_restraints 0
_refine_ls_restrained_S_all 1.001
_refine_ls_R_factor_all 0.1986
_refine_ls_R_factor_gt 0.0718
_refine_ls_shift/su_max 0.000
_refine_ls_shift/su_mean 0.000
_refine_ls_structure_factor_coef Fsqd
_refine_ls_weighting_details 'calc w=1/[\s^2^(Fo^2^)+(0.0300P)^2^+0.0000P] where P=(Fo^2^+2Fc^2^)/3'
_refine_ls_weighting_scheme calc
_refine_ls_wR_factor_gt 0.1256
_refine_ls_wR_factor_ref 0.1826
_reflns_number_gt 2594
_reflns_number_total 7267
_reflns_threshold_expression >2sigma(I)
_cod_data_source_file d1nj00935d2.cif
_cod_data_source_block exp_704
_cod_depositor_comments
;
The following automatic conversions were performed:

data item '_symmetry_cell_setting' value 'Triclinic' was changed to
'triclinic' in accordance with the
/home/data/users/saulius/crontab/automatic-downloads/rss-feeds/RSC/lib/dictionaries/cif_core.dic
dictionary named 'cif_core.dic' version 2.4.2 last updated on
2011-04-26.

Automatic conversion script
Id: cif_fix_values 7556 2019-12-06 15:28:31Z antanas 

 Adding full bibliography for 7060512--7060514.cif.
;
_cod_original_sg_symbol_H-M P-1
_cod_database_code 7060512

loop_
_symmetry_equiv_pos_as_xyz
'x, y, z'
'-x, -y, -z'

loop_
_atom_site_label
_atom_site_type_symbol
_atom_site_fract_x
_atom_site_fract_y
_atom_site_fract_z
_atom_site_U_iso_or_equiv
_atom_site_adp_type
_atom_site_occupancy
_atom_site_symmetry_multiplicity
_atom_site_calc_flag
_atom_site_refinement_flags
_atom_site_disorder_assembly
_atom_site_disorder_group
F1 F 0.4452(4) 0.4389(4) 0.3969(2) 0.1548(18) Uani 1 1 d . . .
F2 F 0.6138(4) 0.5036(4) 0.4078(2) 0.1529(18) Uani 1 1 d . . .
F3 F 0.6148(4) 0.3541(4) 0.3776(2) 0.1470(17) Uani 1 1 d . . .
F4 F 0.5203(4) 0.3828(4) 0.1999(3) 0.1537(17) Uani 1 1 d . . .
F5 F 0.5016(4) 0.5513(3) 0.0902(2) 0.1504(17) Uani 1 1 d . . .
F6 F 0.3678(4) 0.4899(4) 0.2095(3) 0.1655(18) Uani 1 1 d . . .
N1 N 0.8512(3) 0.8564(3) 0.0664(2) 0.0482(8) Uani 1 1 d . . .
N2 N 0.8671(3) 0.8138(3) 0.2374(2) 0.0531(9) Uani 1 1 d . . .
O1 O 0.6466(3) 0.7300(3) 0.1299(2) 0.0741(9) Uani 1 1 d . . .
O2 O 0.6823(3) 0.5404(3) 0.21378(19) 0.0712(9) Uani 1 1 d . . .
C1 C 0.8502(6) 0.6483(5) 0.4572(4) 0.119(2) Uani 1 1 d . . .
H1A H 0.7910 0.6273 0.4255 0.143 Uiso 1 1 calc R . .
C2 C 0.8980(8) 0.5686(6) 0.5486(5) 0.149(3) Uani 1 1 d . . .
H2A H 0.8694 0.4952 0.5781 0.179 Uiso 1 1 calc R . .
C3 C 0.8245(4) 0.8860(3) 0.1499(3) 0.0469(10) Uani 1 1 d . . .
C4 C 0.7242(4) 1.0167(4) 0.2190(3) 0.0510(11) Uani 1 1 d . . .
C5 C 0.7537(4) 0.9894(3) 0.1337(2) 0.0447(10) Uani 1 1 d . . .
C6 C 0.8380(4) 0.8412(4) 0.3191(2) 0.0494(10) Uani 1 1 d . . .
C7 C 0.7682(4) 0.9371(4) 0.3141(3) 0.0512(11) Uani 1 1 d . . .
C8 C 0.5578(7) 0.4552(6) 0.3596(4) 0.0946(19) Uani 1 1 d . . .
C9 C 0.7420(4) 1.0273(3) -0.0468(2) 0.0480(10) Uani 1 1 d . . .
C10 C 0.7100(4) 1.0624(4) 0.0363(3) 0.0490(10) Uani 1 1 d . . .
C11 C 0.9126(4) 0.7461(4) 0.0850(2) 0.0497(10) Uani 1 1 d . . .
C12 C 0.4886(7) 0.4886(6) 0.1862(5) 0.0991(19) Uani 1 1 d . . .
C13 C 0.6976(4) 1.1014(3) -0.1494(2) 0.0518(11) Uani 1 1 d . . .
C14 C 0.8064(4) 0.9274(4) -0.0286(2) 0.0478(10) Uani 1 1 d . . .
C15 C 0.8294(4) 0.8790(3) -0.1077(2) 0.0510(11) Uani 1 1 d . . .
C16 C 0.7272(4) 0.9548(4) 0.4088(3) 0.0554(11) Uani 1 1 d . . .
C17 C 0.6388(4) 1.1623(4) 0.0246(3) 0.0584(12) Uani 1 1 d . . .
C18 C 0.8508(4) 0.6451(4) 0.1253(2) 0.0503(10) Uani 1 1 d . . .
C19 C 0.8903(4) 0.7552(4) 0.4153(3) 0.0580(12) Uani 1 1 d . . .
C20 C 0.6498(5) 1.1183(4) 0.2019(3) 0.0636(13) Uani 1 1 d . . .
C21 C 0.6095(5) 1.1883(4) 0.1086(3) 0.0654(13) Uani 1 1 d . . .
C22 C 1.0356(5) 0.7421(5) 0.0571(3) 0.0700(13) Uani 1 1 d . . .
H22A H 1.0769 0.8095 0.0307 0.084 Uiso 1 1 calc R . .
C23 C 0.5790(4) 1.0997(4) -0.1747(3) 0.0651(13) Uani 1 1 d . . .
H23A H 0.5261 1.0503 -0.1271 0.078 Uiso 1 1 calc R . .
C24 C 0.7173(5) 0.6486(4) 0.1545(3) 0.0569(12) Uani 1 1 d . . .
C25 C 0.7479(4) 0.8084(4) -0.1162(3) 0.0615(13) Uani 1 1 d . . .
H25A H 0.6791 0.7895 -0.0725 0.074 Uiso 1 1 calc R . .
C27 C 0.7737(4) 1.1762(4) -0.2228(3) 0.0739(15) Uani 1 1 d . . .
H27A H 0.8549 1.1798 -0.2082 0.089 Uiso 1 1 calc R . .
C28 C 0.6522(4) 0.8773(4) 0.4807(3) 0.0689(14) Uani 1 1 d . . .
H28A H 0.6270 0.8153 0.4702 0.083 Uiso 1 1 calc R . .
C29 C 0.9449(6) 0.8595(6) -0.2454(4) 0.122(2) Uani 1 1 d . . .
H29A H 1.0123 0.8789 -0.2905 0.147 Uiso 1 1 calc R . .
C30 C 0.9160(5) 0.5427(4) 0.1347(3) 0.0667(13) Uani 1 1 d . . .
H30A H 0.8760 0.4747 0.1612 0.080 Uiso 1 1 calc R . .
C31 C 0.5579(4) 0.5313(4) 0.2483(3) 0.0665(13) Uani 1 1 d . . .
H31A H 0.5221 0.6079 0.2395 0.080 Uiso 1 1 calc R . .
C32 C 0.5360(5) 1.1688(4) -0.2683(3) 0.0750(14) Uani 1 1 d . . .
H32A H 0.4549 1.1653 -0.2832 0.090 Uiso 1 1 calc R . .
C33 C 1.0984(5) 0.6398(6) 0.0678(4) 0.0887(17) Uani 1 1 d . . .
H33A H 1.1818 0.6382 0.0491 0.106 Uiso 1 1 calc R . .
C34 C 0.6146(5) 0.8921(5) 0.5682(3) 0.0851(17) Uani 1 1 d . . .
H34A H 0.5639 0.8396 0.6155 0.102 Uiso 1 1 calc R . .
C35 C 0.7306(6) 1.2451(4) -0.3169(3) 0.0883(18) Uani 1 1 d . . .
H35A H 0.7829 1.2939 -0.3657 0.106 Uiso 1 1 calc R . .
C36 C 0.9295(5) 0.9046(5) -0.1731(3) 0.0907(18) Uani 1 1 d . . .
H36A H 0.9871 0.9523 -0.1689 0.109 Uiso 1 1 calc R . .
C37 C 1.0384(5) 0.5405(5) 0.1057(3) 0.0835(15) Uani 1 1 d . . .
H37A H 1.0805 0.4714 0.1118 0.100 Uiso 1 1 calc R . .
C38 C 0.7233(5) 1.0587(5) 0.5158(4) 0.0939(18) Uani 1 1 d . . .
H38A H 0.7474 1.1205 0.5271 0.113 Uiso 1 1 calc R . .
C39 C 0.7618(5) 1.0453(4) 0.4276(3) 0.0827(17) Uani 1 1 d . . .
H39A H 0.8118 1.0985 0.3804 0.099 Uiso 1 1 calc R . .
C40 C 0.9866(7) 0.5986(6) 0.5947(4) 0.114(2) Uani 1 1 d . . .
H40A H 1.0186 0.5462 0.6554 0.137 Uiso 1 1 calc R . .
C41 C 0.6102(6) 1.2420(4) -0.3390(3) 0.0795(16) Uani 1 1 d . . .
H41A H 0.5803 1.2897 -0.4021 0.095 Uiso 1 1 calc R . .
C42 C 0.6497(5) 0.9802(5) 0.5861(3) 0.0829(16) Uani 1 1 d . . .
H42A H 0.6244 0.9882 0.6456 0.099 Uiso 1 1 calc R . .
C43 C 0.7665(5) 0.7649(4) -0.1889(3) 0.0826(16) Uani 1 1 d . . .
H43A H 0.7093 0.7177 -0.1944 0.099 Uiso 1 1 calc R . .
C44 C 0.8660(6) 0.7892(5) -0.2523(4) 0.0966(19) Uani 1 1 d . . .
H44A H 0.8793 0.7575 -0.3000 0.116 Uiso 1 1 calc R . .
C45 C 0.9783(5) 0.7834(5) 0.4627(3) 0.0856(17) Uani 1 1 d . . .
H45A H 1.0061 0.8572 0.4349 0.103 Uiso 1 1 calc R . .
C26 C 1.0260(6) 0.7037(7) 0.5510(4) 0.107(2) Uani 1 1 d . . .
H26A H 1.0875 0.7240 0.5811 0.129 Uiso 1 1 calc R . .
H20 H 0.621(3) 1.134(3) 0.261(2) 0.065(11) Uiso 1 1 d . . .
H17 H 0.602(3) 1.217(3) -0.043(2) 0.047(10) Uiso 1 1 d . . .
H21 H 0.549(5) 1.261(5) 0.090(3) 0.13(2) Uiso 1 1 d . . .

loop_
_atom_site_aniso_label
_atom_site_aniso_U_11
_atom_site_aniso_U_22
_atom_site_aniso_U_33
_atom_site_aniso_U_23
_atom_site_aniso_U_13
_atom_site_aniso_U_12
F1 0.134(4) 0.191(4) 0.109(2) -0.025(2) 0.046(2) -0.063(3)
F2 0.184(4) 0.198(4) 0.083(2) -0.052(2) -0.004(2) -0.065(3)
F3 0.180(5) 0.090(3) 0.118(3) 0.010(2) -0.009(2) 0.001(3)
F4 0.207(5) 0.094(3) 0.198(4) -0.095(3) -0.017(3) -0.018(3)
F5 0.226(5) 0.146(4) 0.092(2) -0.051(2) -0.035(2) -0.040(3)
F6 0.105(4) 0.206(5) 0.231(4) -0.129(4) -0.018(3) -0.029(3)
N1 0.056(2) 0.049(2) 0.0442(17) -0.0247(16) 0.0015(15) 0.0006(17)
N2 0.062(3) 0.063(2) 0.0422(17) -0.0296(17) -0.0045(15) 0.0025(18)
O1 0.062(2) 0.054(2) 0.094(2) -0.0211(18) 0.0115(17) 0.0035(17)
O2 0.074(3) 0.052(2) 0.0783(18) -0.0192(15) 0.0150(16) -0.0056(17)
C1 0.179(7) 0.067(4) 0.100(4) -0.014(3) -0.051(4) -0.014(4)
C2 0.223(9) 0.081(5) 0.115(5) -0.005(4) -0.050(5) -0.011(5)
C3 0.052(3) 0.053(3) 0.046(2) -0.032(2) 0.0054(18) -0.007(2)
C4 0.055(3) 0.060(3) 0.045(2) -0.029(2) 0.0032(19) -0.005(2)
C5 0.048(3) 0.048(3) 0.044(2) -0.0246(19) 0.0006(17) -0.004(2)
C6 0.057(3) 0.054(3) 0.041(2) -0.024(2) -0.0020(18) -0.002(2)
C7 0.054(3) 0.062(3) 0.044(2) -0.029(2) 0.0015(18) -0.005(2)
C8 0.098(5) 0.098(5) 0.075(4) -0.021(4) 0.019(3) -0.032(4)
C9 0.056(3) 0.048(3) 0.042(2) -0.0210(19) 0.0016(18) -0.004(2)
C10 0.048(3) 0.052(3) 0.051(2) -0.026(2) 0.0067(19) -0.006(2)
C11 0.060(3) 0.055(3) 0.040(2) -0.0268(19) -0.0031(19) 0.007(2)
C12 0.107(6) 0.104(6) 0.098(4) -0.052(4) -0.005(4) -0.014(4)
C13 0.064(3) 0.055(3) 0.042(2) -0.0256(19) 0.004(2) -0.005(2)
C14 0.055(3) 0.053(3) 0.038(2) -0.0220(19) 0.0037(18) -0.003(2)
C15 0.058(3) 0.055(3) 0.046(2) -0.0270(19) 0.0001(18) -0.002(2)
C16 0.060(3) 0.067(3) 0.049(2) -0.035(2) 0.0019(19) 0.001(2)
C17 0.073(4) 0.053(3) 0.046(2) -0.019(2) -0.005(2) 0.006(2)
C18 0.058(3) 0.053(3) 0.042(2) -0.0226(19) -0.0044(18) 0.008(2)
C19 0.060(3) 0.075(3) 0.045(2) -0.032(2) -0.006(2) 0.004(2)
C20 0.079(4) 0.068(4) 0.054(3) -0.036(3) 0.007(2) 0.000(3)
C21 0.078(4) 0.065(4) 0.058(3) -0.033(2) -0.004(2) 0.013(3)
C22 0.051(3) 0.085(4) 0.083(3) -0.045(3) 0.007(2) 0.001(3)
C23 0.067(4) 0.068(3) 0.062(3) -0.028(2) -0.001(2) -0.003(3)
C24 0.072(4) 0.049(3) 0.049(2) -0.019(2) 0.002(2) -0.005(3)
C25 0.076(4) 0.064(3) 0.055(2) -0.033(2) 0.001(2) -0.013(3)
C27 0.074(4) 0.088(4) 0.053(3) -0.019(2) 0.001(2) -0.020(3)
C28 0.079(4) 0.078(4) 0.055(2) -0.032(2) 0.006(2) -0.008(3)
C29 0.110(6) 0.188(7) 0.112(4) -0.110(5) 0.051(4) -0.025(5)
C30 0.083(4) 0.059(3) 0.059(3) -0.026(2) -0.007(2) 0.010(3)
C31 0.075(4) 0.058(3) 0.067(3) -0.025(2) 0.010(2) -0.016(3)
C32 0.089(4) 0.077(4) 0.060(3) -0.028(3) -0.018(3) 0.007(3)
C33 0.061(4) 0.111(5) 0.100(4) -0.054(4) 0.002(3) 0.017(4)
C34 0.095(4) 0.108(5) 0.052(3) -0.036(3) 0.020(2) -0.001(3)
C35 0.113(5) 0.087(4) 0.050(3) -0.010(3) 0.009(3) -0.027(4)
C36 0.071(4) 0.135(5) 0.094(3) -0.077(3) 0.036(3) -0.031(3)
C37 0.074(4) 0.089(5) 0.085(3) -0.041(3) -0.004(3) 0.036(3)
C38 0.117(5) 0.116(5) 0.083(3) -0.075(3) 0.002(3) -0.013(4)
C39 0.092(4) 0.102(4) 0.081(3) -0.064(3) 0.028(3) -0.027(3)
C40 0.161(7) 0.109(6) 0.067(4) -0.035(4) -0.039(4) 0.042(5)
C41 0.109(5) 0.076(4) 0.053(3) -0.027(3) -0.005(3) 0.006(3)
C42 0.098(5) 0.101(5) 0.058(3) -0.046(3) 0.003(3) 0.021(3)
C43 0.111(5) 0.074(4) 0.077(3) -0.043(3) -0.023(3) -0.002(3)
C44 0.118(6) 0.116(5) 0.086(4) -0.075(4) -0.002(3) 0.014(4)
C45 0.096(4) 0.096(4) 0.064(3) -0.030(3) -0.023(3) -0.004(3)
C26 0.123(6) 0.130(6) 0.082(4) -0.058(4) -0.037(4) 0.027(5)

loop_
_atom_type_symbol
_atom_type_description
_atom_type_scat_dispersion_real
_atom_type_scat_dispersion_imag
_atom_type_scat_source
C C 0.0033 0.0016 'International Tables Vol C Tables 4.2.6.8 and 6.1.1.4'
H H 0.0000 0.0000 'International Tables Vol C Tables 4.2.6.8 and 6.1.1.4'
N N 0.0061 0.0033 'International Tables Vol C Tables 4.2.6.8 and 6.1.1.4'
O O 0.0106 0.0060 'International Tables Vol C Tables 4.2.6.8 and 6.1.1.4'
F F 0.0171 0.0103 'International Tables Vol C Tables 4.2.6.8 and 6.1.1.4'

loop_
_geom_angle_atom_site_label_1
_geom_angle_atom_site_label_2
_geom_angle_atom_site_label_3
_geom_angle
_geom_angle_site_symmetry_1
_geom_angle_site_symmetry_3
_geom_angle_publ_flag
C14 N1 C3 120.5(3) . . ?
C14 N1 C11 121.3(3) . . ?
C3 N1 C11 117.8(3) . . ?
C3 N2 C6 117.0(4) . . ?
C24 O2 C31 116.6(4) . . ?
C19 C1 C2 119.8(5) . . ?
C19 C1 H1A 120.1 . . ?
C2 C1 H1A 120.1 . . ?
C40 C2 C1 120.2(6) . . ?
C40 C2 H2A 119.9 . . ?
C1 C2 H2A 119.9 . . ?
N2 C3 C5 124.9(3) . . ?
N2 C3 N1 117.1(4) . . ?
C5 C3 N1 118.0(3) . . ?
C20 C4 C7 125.8(3) . . ?
C20 C4 C5 116.7(4) . . ?
C7 C4 C5 117.5(4) . . ?
C3 C5 C4 117.5(3) . . ?
C3 C5 C10 121.2(3) . . ?
C4 C5 C10 121.2(4) . . ?
C7 C6 N2 123.9(3) . . ?
C7 C6 C19 122.5(3) . . ?
N2 C6 C19 113.6(4) . . ?
C6 C7 C4 119.1(3) . . ?
C6 C7 C16 121.0(3) . . ?
C4 C7 C16 119.6(4) . . ?
F1 C8 F2 108.1(6) . . ?
F1 C8 F3 107.9(5) . . ?
F2 C8 F3 108.1(6) . . ?
F1 C8 C31 111.0(6) . . ?
F2 C8 C31 109.8(5) . . ?
F3 C8 C31 111.9(5) . . ?
C14 C9 C10 119.5(3) . . ?
C14 C9 C13 121.2(3) . . ?
C10 C9 C13 119.3(4) . . ?
C17 C10 C5 119.1(3) . . ?
C17 C10 C9 123.0(4) . . ?
C5 C10 C9 117.9(4) . . ?
C22 C11 C18 119.7(4) . . ?
C22 C11 N1 117.9(4) . . ?
C18 C11 N1 122.3(4) . . ?
F4 C12 F5 107.3(6) . . ?
F4 C12 F6 104.9(5) . . ?
F5 C12 F6 107.2(6) . . ?
F4 C12 C31 113.9(6) . . ?
F5 C12 C31 112.0(5) . . ?
F6 C12 C31 111.0(5) . . ?
C23 C13 C27 117.3(4) . . ?
C23 C13 C9 121.0(3) . . ?
C27 C13 C9 121.7(4) . . ?
C9 C14 N1 122.8(3) . . ?
C9 C14 C15 122.3(3) . . ?
N1 C14 C15 114.8(4) . . ?
C25 C15 C36 118.1(4) . . ?
C25 C15 C14 119.7(3) . . ?
C36 C15 C14 122.2(4) . . ?
C39 C16 C28 117.7(3) . . ?
C39 C16 C7 122.7(3) . . ?
C28 C16 C7 119.6(3) . . ?
C10 C17 C21 119.5(4) . . ?
C10 C17 H17 123(2) . . ?
C21 C17 H17 118(2) . . ?
C30 C18 C11 118.4(4) . . ?
C30 C18 C24 121.4(4) . . ?
C11 C18 C24 120.2(4) . . ?
C1 C19 C45 119.0(4) . . ?
C1 C19 C6 120.2(4) . . ?
C45 C19 C6 120.8(4) . . ?
C21 C20 C4 121.9(4) . . ?
C21 C20 H20 120(2) . . ?
C4 C20 H20 118(2) . . ?
C20 C21 C17 121.7(5) . . ?
C20 C21 H21 127(3) . . ?
C17 C21 H21 111(3) . . ?
C33 C22 C11 120.9(5) . . ?
C33 C22 H22A 119.6 . . ?
C11 C22 H22A 119.6 . . ?
C13 C23 C32 121.9(4) . . ?
C13 C23 H23A 119.1 . . ?
C32 C23 H23A 119.1 . . ?
O1 C24 O2 122.2(5) . . ?
O1 C24 C18 127.2(4) . . ?
O2 C24 C18 110.6(4) . . ?
C15 C25 C43 120.4(4) . . ?
C15 C25 H25A 119.8 . . ?
C43 C25 H25A 119.8 . . ?
C35 C27 C13 120.8(4) . . ?
C35 C27 H27A 119.6 . . ?
C13 C27 H27A 119.6 . . ?
C16 C28 C34 120.2(4) . . ?
C16 C28 H28A 119.9 . . ?
C34 C28 H28A 119.9 . . ?
C44 C29 C36 121.8(5) . . ?
C44 C29 H29A 119.1 . . ?
C36 C29 H29A 119.1 . . ?
C37 C30 C18 121.2(5) . . ?
C37 C30 H30A 119.4 . . ?
C18 C30 H30A 119.4 . . ?
O2 C31 C12 109.1(4) . . ?
O2 C31 C8 107.0(4) . . ?
C12 C31 C8 114.7(5) . . ?
O2 C31 H31A 108.6 . . ?
C12 C31 H31A 108.6 . . ?
C8 C31 H31A 108.6 . . ?
C41 C32 C23 120.6(5) . . ?
C41 C32 H32A 119.7 . . ?
C23 C32 H32A 119.7 . . ?
C37 C33 C22 120.0(5) . . ?
C37 C33 H33A 120.0 . . ?
C22 C33 H33A 120.0 . . ?
C42 C34 C28 121.6(4) . . ?
C42 C34 H34A 119.2 . . ?
C28 C34 H34A 119.2 . . ?
C41 C35 C27 120.2(4) . . ?
C41 C35 H35A 119.9 . . ?
C27 C35 H35A 119.9 . . ?
C15 C36 C29 119.8(4) . . ?
C15 C36 H36A 120.1 . . ?
C29 C36 H36A 120.1 . . ?
C33 C37 C30 119.9(5) . . ?
C33 C37 H37A 120.1 . . ?
C30 C37 H37A 120.1 . . ?
C42 C38 C39 119.9(4) . . ?
C42 C38 H38A 120.1 . . ?
C39 C38 H38A 120.1 . . ?
C16 C39 C38 121.3(4) . . ?
C16 C39 H39A 119.4 . . ?
C38 C39 H39A 119.4 . . ?
C26 C40 C2 118.7(6) . . ?
C26 C40 H40A 120.6 . . ?
C2 C40 H40A 120.6 . . ?
C32 C41 C35 119.3(4) . . ?
C32 C41 H41A 120.4 . . ?
C35 C41 H41A 120.4 . . ?
C34 C42 C38 119.3(4) . . ?
C34 C42 H42A 120.3 . . ?
C38 C42 H42A 120.3 . . ?
C44 C43 C25 121.2(5) . . ?
C44 C43 H43A 119.4 . . ?
C25 C43 H43A 119.4 . . ?
C29 C44 C43 118.6(5) . . ?
C29 C44 H44A 120.7 . . ?
C43 C44 H44A 120.7 . . ?
C19 C45 C26 120.4(5) . . ?
C19 C45 H45A 119.8 . . ?
C26 C45 H45A 119.8 . . ?
C40 C26 C45 121.8(6) . . ?
C40 C26 H26A 119.1 . . ?
C45 C26 H26A 119.1 . . ?

loop_
_geom_bond_atom_site_label_1
_geom_bond_atom_site_label_2
_geom_bond_distance
_geom_bond_site_symmetry_2
_geom_bond_publ_flag
F1 C8 1.305(7) . ?
F2 C8 1.308(6) . ?
F3 C8 1.313(8) . ?
F4 C12 1.299(7) . ?
F5 C12 1.300(6) . ?
F6 C12 1.335(7) . ?
N1 C14 1.397(4) . ?
N1 C3 1.414(4) . ?
N1 C11 1.433(5) . ?
N2 C3 1.314(4) . ?
N2 C6 1.379(4) . ?
O1 C24 1.180(5) . ?
O2 C24 1.369(4) . ?
O2 C31 1.410(5) . ?
C1 C19 1.348(6) . ?
C1 C2 1.402(7) . ?
C1 H1A 0.9300 . ?
C2 C40 1.369(8) . ?
C2 H2A 0.9300 . ?
C3 C5 1.409(5) . ?
C4 C20 1.407(6) . ?
C4 C7 1.424(5) . ?
C4 C5 1.425(5) . ?
C5 C10 1.425(5) . ?
C6 C7 1.360(6) . ?
C6 C19 1.491(5) . ?
C7 C16 1.514(5) . ?
C8 C31 1.509(6) . ?
C9 C14 1.334(5) . ?
C9 C10 1.460(5) . ?
C9 C13 1.488(5) . ?
C10 C17 1.386(6) . ?
C11 C22 1.375(6) . ?
C11 C18 1.394(5) . ?
C12 C31 1.495(6) . ?
C13 C23 1.367(5) . ?
C13 C27 1.389(5) . ?
C14 C15 1.507(5) . ?
C15 C25 1.362(5) . ?
C15 C36 1.367(5) . ?
C16 C39 1.375(5) . ?
C16 C28 1.387(5) . ?
C17 C21 1.398(5) . ?
C17 H17 1.03(3) . ?
C18 C30 1.390(6) . ?
C18 C24 1.487(6) . ?
C19 C45 1.365(5) . ?
C20 C21 1.360(6) . ?
C20 H20 0.98(4) . ?
C21 H21 1.04(6) . ?
C22 C33 1.373(7) . ?
C22 H22A 0.9300 . ?
C23 C32 1.370(5) . ?
C23 H23A 0.9300 . ?
C25 C43 1.375(6) . ?
C25 H25A 0.9300 . ?
C27 C35 1.376(6) . ?
C27 H27A 0.9300 . ?
C28 C34 1.388(5) . ?
C28 H28A 0.9300 . ?
C29 C44 1.330(7) . ?
C29 C36 1.382(6) . ?
C29 H29A 0.9300 . ?
C30 C37 1.371(6) . ?
C30 H30A 0.9300 . ?
C31 H31A 0.9800 . ?
C32 C41 1.350(6) . ?
C32 H32A 0.9300 . ?
C33 C37 1.366(6) . ?
C33 H33A 0.9300 . ?
C34 C42 1.343(6) . ?
C34 H34A 0.9300 . ?
C35 C41 1.375(6) . ?
C35 H35A 0.9300 . ?
C36 H36A 0.9300 . ?
C37 H37A 0.9300 . ?
C38 C42 1.374(6) . ?
C38 C39 1.392(5) . ?
C38 H38A 0.9300 . ?
C39 H39A 0.9300 . ?
C40 C26 1.326(7) . ?
C40 H40A 0.9300 . ?
C41 H41A 0.9300 . ?
C42 H42A 0.9300 . ?
C43 C44 1.346(7) . ?
C43 H43A 0.9300 . ?
C44 H44A 0.9300 . ?
C45 C26 1.372(7) . ?
C45 H45A 0.9300 . ?
C26 H26A 0.9300 . ?
